data_7218909
loop_
_publ_author_name
'He, Hongming'
'Du, Jianshi'
'Su, Hongmin'
'Yuan, Yinhong'
'Song, Yang'
'Sun, Fuxing'

_publ_section_title
;
 Four new metal--organic frameworks based on bi-, tetra-, penta-, and
 hexa-nuclear clusters derived from 5-(phenyldiazenyl)isophthalic acid:
 syntheses, structures and properties
;
_journal_issue 5
_journal_name_full CrystEngComm
_journal_page_first 1201
_journal_paper_doi 10.1039/C4CE01837K
_journal_volume 17
_journal_year 2015
_chemical_formula_moiety 'C276 H198 N42 O86 Zn23'
_chemical_formula_sum 'C276 H198 N42 O86 Zn23'
_chemical_formula_weight 6982.73
_chemical_name_systematic
; 
 ? 
;
_space_group_IT_number 167
_symmetry_cell_setting hexagonal
_symmetry_space_group_name_Hall '-R 3 2"c'
_symmetry_space_group_name_H-M 'R -3 c :H'
_atom_sites_solution_hydrogens geom
_atom_sites_solution_primary direct
_atom_sites_solution_secondary difmap
_audit_creation_method SHELXL-97
_audit_update_record
;
2014-08-27 deposited with the CCDC.
2014-11-24 downloaded from the CCDC.
;
_cell_angle_alpha 90.00
_cell_angle_beta 90.00
_cell_angle_gamma 120.00
_cell_formula_units_Z 6
_cell_length_a 26.6550(4)
_cell_length_b 26.6550(4)
_cell_length_c 85.130(3)
_cell_measurement_temperature 293(2)
_cell_volume 52381(2)
_computing_cell_refinement 'Bruker SMART'
_computing_data_collection 'Bruker SMART'
_computing_data_reduction 'Bruker SAINT'
_computing_molecular_graphics 'Bruker SHELXTL'
_computing_publication_material 'Bruker SHELXTL'
_computing_structure_refinement 'SHELXL-97 (Sheldrick, 1997)'
_computing_structure_solution 'SHELXS-97 (Sheldrick, 1990)'
_diffrn_ambient_temperature 293(2)
_diffrn_measured_fraction_theta_full 0.999
_diffrn_measured_fraction_theta_max 0.999
_diffrn_measurement_device_type 'CCD area detector'
_diffrn_measurement_method 'phi and omega scans'
_diffrn_radiation_monochromator graphite
_diffrn_radiation_source 'fine-focus sealed tube'
_diffrn_radiation_type MoK\a
_diffrn_radiation_wavelength 0.71073
_diffrn_reflns_av_R_equivalents 0.0518
_diffrn_reflns_av_sigmaI/netI 0.0281
_diffrn_reflns_limit_h_max 35
_diffrn_reflns_limit_h_min -27
_diffrn_reflns_limit_k_max 33
_diffrn_reflns_limit_k_min -35
_diffrn_reflns_limit_l_max 87
_diffrn_reflns_limit_l_min -113
_diffrn_reflns_number 144362
_diffrn_reflns_theta_full 28.31
_diffrn_reflns_theta_max 28.31
_diffrn_reflns_theta_min 1.00
_exptl_absorpt_coefficient_mu 1.623
_exptl_absorpt_correction_T_max 0.651
_exptl_absorpt_correction_T_min 0.487
_exptl_absorpt_correction_type none
_exptl_crystal_colour Origin
_exptl_crystal_density_diffrn 1.328
_exptl_crystal_density_method 'not measured'
_exptl_crystal_description Block
_exptl_crystal_F_000 21151
_exptl_crystal_size_max 0.45
_exptl_crystal_size_mid 0.45
_exptl_crystal_size_min 0.3
_refine_diff_density_max 4.003
_refine_diff_density_min -1.150
_refine_diff_density_rms 0.208
_refine_ls_extinction_method none
_refine_ls_goodness_of_fit_ref 1.225
_refine_ls_hydrogen_treatment mixed
_refine_ls_matrix_type full
_refine_ls_number_parameters 633
_refine_ls_number_reflns 14498
_refine_ls_number_restraints 774
_refine_ls_restrained_S_all 1.215
_refine_ls_R_factor_all 0.1030
_refine_ls_R_factor_gt 0.0798
_refine_ls_shift/su_max 0.019
_refine_ls_shift/su_mean 0.000
_refine_ls_structure_factor_coef Fsqd
_refine_ls_weighting_details 'calc w=1/[\s^2^(Fo^2^)+(0.1299P)^2^+442.6216P] where P=(Fo^2^+2Fc^2^)/3'
_refine_ls_weighting_scheme calc
_refine_ls_wR_factor_gt 0.2348
_refine_ls_wR_factor_ref 0.2550
_reflns_number_gt 11360
_reflns_number_total 14498
_reflns_threshold_expression >2sigma(I)
_cod_data_source_file c4ce01837k2.cif
_cod_data_source_block b
_cod_depositor_comments
;
The following automatic conversions were performed:

'_symmetry_cell_setting' value 'Hexagonal' changed to 'hexagonal'
according to
/usr/data/users/saulius/crontab/automatic-downloads/rss-feeds/RSC/lib/dictionaries/cif_core.dic
dictionary named 'cif_core.dic' version 2.4.2 from 2011-04-26.

Automatic conversion script
Id: cif_fix_values 2935 2014-11-11 08:27:57Z andrius 

 Adding full bibliography for 7218907--7218910.cif.
;
_cod_original_sg_symbol_H-M R-3c
_cod_database_code 7218909

loop_
_symmetry_equiv_pos_as_xyz
'x, y, z'
'-y, x-y, z'
'-x+y, -x, z'
'y, x, -z+1/2'
'-x, -x+y, -z+1/2'
'x-y, -y, -z+1/2'
'x+2/3, y+1/3, z+1/3'
'-y+2/3, x-y+1/3, z+1/3'
'-x+y+2/3, -x+1/3, z+1/3'
'y+2/3, x+1/3, -z+5/6'
'-x+2/3, -x+y+1/3, -z+5/6'
'x-y+2/3, -y+1/3, -z+5/6'
'x+1/3, y+2/3, z+2/3'
'-y+1/3, x-y+2/3, z+2/3'
'-x+y+1/3, -x+2/3, z+2/3'
'y+1/3, x+2/3, -z+7/6'
'-x+1/3, -x+y+2/3, -z+7/6'
'x-y+1/3, -y+2/3, -z+7/6'
'-x, -y, -z'
'y, -x+y, -z'
'x-y, x, -z'
'-y, -x, z-1/2'
'x, x-y, z-1/2'
'-x+y, y, z-1/2'
'-x+2/3, -y+1/3, -z+1/3'
'y+2/3, -x+y+1/3, -z+1/3'
'x-y+2/3, x+1/3, -z+1/3'
'-y+2/3, -x+1/3, z-1/6'
'x+2/3, x-y+1/3, z-1/6'
'-x+y+2/3, y+1/3, z-1/6'
'-x+1/3, -y+2/3, -z+2/3'
'y+1/3, -x+y+2/3, -z+2/3'
'x-y+1/3, x+2/3, -z+2/3'
'-y+1/3, -x+2/3, z+1/6'
'x+1/3, x-y+2/3, z+1/6'
'-x+y+1/3, y+2/3, z+1/6'

loop_
_atom_site_label
_atom_site_type_symbol
_atom_site_fract_x
_atom_site_fract_y
_atom_site_fract_z
_atom_site_U_iso_or_equiv
_atom_site_adp_type
_atom_site_occupancy
_atom_site_symmetry_multiplicity
_atom_site_calc_flag
_atom_site_refinement_flags
C1 C 0.95065(19) 0.3302(2) 0.06391(7) 0.0321(10) Uani 1 1 d U
C2 C 0.8973(2) 0.2933(2) 0.05469(7) 0.0356(10) Uani 1 1 d U
C3 C 0.8875(2) 0.2413(2) 0.04803(8) 0.0397(11) Uani 1 1 d U
H3 H 0.9150 0.2299 0.0491 0.060 Uiso 1 1 calc R
C4 C 0.8364(2) 0.2064(2) 0.03973(8) 0.0438(11) Uani 1 1 d U
C5 C 0.7946(2) 0.2231(3) 0.03848(8) 0.0441(12) Uani 1 1 d U
H5 H 0.7596 0.1992 0.0334 0.066 Uiso 1 1 calc R
C6 C 0.8050(2) 0.2748(2) 0.04472(8) 0.0423(11) Uani 1 1 d U
C7 C 0.8566(2) 0.3110(2) 0.05280(7) 0.0381(11) Uani 1 1 d U
H7 H 0.8635 0.3463 0.0568 0.057 Uiso 1 1 calc R
C8 C 0.7611(2) 0.2939(3) 0.04250(8) 0.0448(12) Uani 1 1 d U
C9 C 0.7703(4) 0.0692(4) 0.02088(15) 0.0889(19) Uani 1 1 d U
C10 C 0.8150(5) 0.0610(5) 0.01607(18) 0.113(2) Uani 1 1 d U
H10 H 0.8533 0.0889 0.0181 0.170 Uiso 1 1 calc R
C11 C 0.8018(6) 0.0098(6) 0.00804(19) 0.124(3) Uani 1 1 d U
H11 H 0.8309 0.0033 0.0045 0.186 Uiso 1 1 calc R
C12 C 0.7443(6) -0.0303(5) 0.00560(19) 0.122(3) Uani 1 1 d U
H12 H 0.7349 -0.0661 0.0013 0.182 Uiso 1 1 calc R
C13 C 0.7019(6) -0.0199(5) 0.00910(18) 0.115(3) Uani 1 1 d U
H13 H 0.6635 -0.0468 0.0068 0.172 Uiso 1 1 calc R
C14 C 0.7162(5) 0.0307(5) 0.01606(17) 0.106(2) Uani 1 1 d U
H14 H 0.6871 0.0397 0.0177 0.159 Uiso 1 1 calc R
C15 C 1.1222(2) 0.4643(2) 0.04910(7) 0.0347(10) Uani 1 1 d U
C16 C 1.1182(2) 0.4778(2) 0.03211(7) 0.0361(10) Uani 1 1 d U
C17 C 1.0647(2) 0.4510(2) 0.02459(7) 0.0394(11) Uani 1 1 d U
H17 H 1.0315 0.4251 0.0301 0.059 Uiso 1 1 calc R
C18 C 1.0608(2) 0.4627(3) 0.00918(8) 0.0433(12) Uani 1 1 d U
C19 C 1.1099(2) 0.5027(3) 0.00097(8) 0.0431(12) Uani 1 1 d U
H19 H 1.1068 0.5109 -0.0095 0.065 Uiso 1 1 calc R
C20 C 1.1632(2) 0.5302(2) 0.00837(7) 0.0358(10) Uani 1 1 d U
C21 C 1.1679(2) 0.5177(2) 0.02389(7) 0.0350(10) Uani 1 1 d U
H21 H 1.2039 0.5357 0.0288 0.053 Uiso 1 1 calc R
C22 C 1.2152(2) 0.5740(2) -0.00062(7) 0.0331(10) Uani 1 1 d U
C23 C 0.9134(3) 0.3737(3) -0.00191(10) 0.0589(15) Uani 1 1 d U
C24 C 0.8647(3) 0.3364(4) 0.00620(12) 0.0763(19) Uani 1 1 d U
H24 H 0.8666 0.3300 0.0169 0.114 Uiso 1 1 calc R
C25 C 0.8114(4) 0.3075(4) -0.00186(13) 0.082(2) Uani 1 1 d U
H25 H 0.7779 0.2815 0.0035 0.123 Uiso 1 1 calc R
C26 C 0.8087(3) 0.3174(4) -0.01718(13) 0.0760(19) Uani 1 1 d U
H26 H 0.7735 0.2984 -0.0225 0.114 Uiso 1 1 calc R
C27 C 0.8579(4) 0.3554(4) -0.02499(13) 0.080(2) Uani 1 1 d U
H27 H 0.8555 0.3626 -0.0356 0.120 Uiso 1 1 calc R
C28 C 0.9112(3) 0.3836(4) -0.01763(12) 0.0710(18) Uani 1 1 d U
H28 H 0.9446 0.4086 -0.0232 0.106 Uiso 1 1 calc R
C29 C 1.1071(2) 0.52715(19) 0.08775(7) 0.0308(10) Uani 1 1 d U
C30 C 1.10097(11) 0.57931(9) 0.09136(4) 0.0299(9) Uani 1 1 d GU
C31 C 1.04832(10) 0.57149(9) 0.09677(5) 0.0334(10) Uani 1 1 d GU
H31 H 1.0180 0.5344 0.0989 0.040 Uiso 1 1 calc R
C32 C 1.04101(11) 0.61911(12) 0.09899(5) 0.0352(10) Uani 1 1 d GU
C33 C 1.08636(13) 0.67455(10) 0.09580(5) 0.0347(10) Uani 1 1 d GU
H33 H 1.0815 0.7064 0.0973 0.042 Uiso 1 1 calc R
C34 C 1.13901(11) 0.68237(9) 0.09040(5) 0.0324(10) Uani 1 1 d GU
C35 C 1.14631(10) 0.63475(11) 0.08818(5) 0.0318(10) Uani 1 1 d GU
H35 H 1.1815 0.6400 0.0846 0.038 Uiso 1 1 calc R
C36 C 1.1863(2) 0.7424(2) 0.08632(7) 0.0337(10) Uani 1 1 d U
C37 C 0.9255(3) 0.6385(3) 0.11185(8) 0.0462(12) Uani 1 1 d U
C38 C 0.8863(3) 0.5879(3) 0.11965(9) 0.0561(14) Uani 1 1 d U
H38 H 0.8958 0.5595 0.1219 0.084 Uiso 1 1 calc R
C39 C 0.8329(3) 0.5806(4) 0.12399(10) 0.0644(16) Uani 1 1 d U
H39 H 0.8062 0.5465 0.1290 0.097 Uiso 1 1 calc R
C40 C 0.8188(3) 0.6235(4) 0.12100(10) 0.0651(16) Uani 1 1 d U
H40 H 0.7827 0.6179 0.1239 0.098 Uiso 1 1 calc R
C41 C 0.8576(3) 0.6731(4) 0.11382(10) 0.0615(14) Uani 1 1 d U
H41 H 0.8480 0.7016 0.1118 0.092 Uiso 1 1 calc R
C42 C 0.9124(3) 0.6823(3) 0.10937(9) 0.0566(14) Uani 1 1 d U
H42 H 0.9395 0.7172 0.1048 0.085 Uiso 1 1 calc R
C43 C 1.1713(4) 0.2867(5) 0.11968(13) 0.086(3) Uani 1 1 d U
H43A H 1.1916 0.2958 0.1098 0.130 Uiso 1 1 calc R
H43B H 1.1475 0.2454 0.1207 0.130 Uiso 1 1 calc R
H43C H 1.1988 0.3013 0.1281 0.130 Uiso 1 1 calc R
C44 C 1.1343(3) 0.3137(3) 0.12030(10) 0.0617(19) Uani 1 1 d U
C45 C 1.1240(6) 0.3003(6) 0.14909(12) 0.105(3) Uani 1 1 d U
H45A H 1.0876 0.2746 0.1540 0.157 Uiso 1 1 calc R
H45B H 1.1464 0.3329 0.1558 0.157 Uiso 1 1 calc R
H45C H 1.1448 0.2802 0.1472 0.157 Uiso 1 1 calc R
C46 C 1.0805(5) 0.3499(4) 0.13469(12) 0.085(3) Uani 1 1 d U
H46A H 1.1062 0.3907 0.1360 0.127 Uiso 1 1 calc R
H46B H 1.0541 0.3353 0.1434 0.127 Uiso 1 1 calc R
H46C H 1.0590 0.3430 0.1251 0.127 Uiso 1 1 calc R
N1 N 0.8290(3) 0.1543(2) 0.03336(8) 0.0589(16) Uani 1 1 d .
N2 N 0.7801(3) 0.1220(3) 0.02777(8) 0.0588(15) Uani 1 1 d .
N3 N 1.0084(2) 0.4358(3) 0.00012(7) 0.0566(15) Uani 1 1 d .
N4 N 0.9658(2) 0.4010(3) 0.00720(7) 0.0573(15) Uani 1 1 d .
N5 N 0.9857(2) 0.6070(2) 0.10485(7) 0.0421(12) Uani 1 1 d .
N6 N 0.9809(2) 0.6502(2) 0.10646(7) 0.0439(12) Uani 1 1 d .
N7 N 1.1134(4) 0.3208(3) 0.13405(8) 0.075(2) Uani 1 1 d .
O1 O 0.96092(15) 0.37861(15) 0.06876(5) 0.0376(9) Uani 1 1 d .
O2 O 0.98500(14) 0.31116(16) 0.06697(5) 0.0357(8) Uani 1 1 d .
O3 O 0.77967(18) 0.34765(18) 0.04269(6) 0.0467(10) Uani 1 1 d .
O4 O 0.70873(19) 0.2534(2) 0.04078(8) 0.0695(16) Uani 1 1 d .
O5 O 1.07523(16) 0.4365(2) 0.05621(5) 0.0465(10) Uani 1 1 d .
O6 O 1.17174(16) 0.48166(18) 0.05478(5) 0.0413(9) Uani 1 1 d .
O7 O 1.26203(15) 0.60116(16) 0.00671(5) 0.0381(9) Uani 1 1 d .
O8 O 1.20701(19) 0.5803(2) -0.01477(5) 0.0535(12) Uani 1 1 d .
O9 O 1.06138(15) 0.47925(14) 0.08764(5) 0.0391(9) Uani 1 1 d .
O10 O 1.15700(15) 0.53573(15) 0.08502(6) 0.0440(10) Uani 1 1 d .
O11 O 1.23530(16) 0.74881(15) 0.08324(6) 0.0483(11) Uani 1 1 d .
O12 O 1.17311(17) 0.78079(15) 0.08597(7) 0.0524(13) Uani 1 1 d .
O13 O 1.11436(13) 0.40128(13) 0.08519(4) 0.0264(7) Uani 1 1 d .
O14 O 1.3333 0.6667 -0.02458(7) 0.0258(12) Uani 1 3 d S
O15 O 1.1220(2) 0.3301(2) 0.10803(6) 0.0542(12) Uani 1 1 d .
Zn1 Zn 1.04331(2) 0.40332(2) 0.077959(7) 0.02466(13) Uani 1 1 d .
Zn2 Zn 1.13192(3) 0.3333 0.0833 0.0316(2) Uani 1 2 d S
Zn3 Zn 1.3333 0.6667 -0.001711(12) 0.0266(2) Uani 1 3 d S
Zn4 Zn 1.17753(2) 0.47815(3) 0.077838(9) 0.03660(16) Uani 1 1 d .
Zn5 Zn 1.25791(2) 0.61387(2) -0.033163(7) 0.03043(14) Uani 1 1 d .

loop_
_atom_site_aniso_label
_atom_site_aniso_U_11
_atom_site_aniso_U_22
_atom_site_aniso_U_33
_atom_site_aniso_U_23
_atom_site_aniso_U_13
_atom_site_aniso_U_12
C1 0.0158(17) 0.028(2) 0.051(3) 0.0131(19) -0.0008(17) 0.0098(15)
C2 0.0216(18) 0.0298(19) 0.054(2) 0.0090(19) -0.0068(18) 0.0121(16)
C3 0.0269(19) 0.036(2) 0.062(3) 0.004(2) -0.006(2) 0.0195(17)
C4 0.035(2) 0.034(2) 0.067(3) 0.000(2) -0.007(2) 0.0203(17)
C5 0.030(2) 0.037(2) 0.066(3) -0.001(2) -0.013(2) 0.0174(18)
C6 0.0284(19) 0.037(2) 0.066(3) 0.001(2) -0.0114(19) 0.0191(17)
C7 0.0268(19) 0.030(2) 0.059(3) 0.0056(19) -0.0100(19) 0.0148(16)
C8 0.033(2) 0.041(2) 0.067(3) 0.000(2) -0.014(2) 0.0227(19)
C9 0.075(3) 0.064(3) 0.139(4) -0.037(3) -0.026(3) 0.043(3)
C10 0.094(4) 0.081(4) 0.168(5) -0.046(4) -0.023(4) 0.047(3)
C11 0.103(4) 0.088(4) 0.171(5) -0.045(4) -0.021(4) 0.040(4)
C12 0.103(4) 0.082(4) 0.168(5) -0.047(4) -0.025(4) 0.037(4)
C13 0.095(4) 0.079(4) 0.159(5) -0.046(4) -0.026(4) 0.035(4)
C14 0.088(4) 0.073(4) 0.154(5) -0.042(4) -0.027(4) 0.038(3)
C15 0.029(2) 0.030(2) 0.046(2) 0.0105(19) 0.0080(19) 0.0155(17)
C16 0.0266(19) 0.033(2) 0.046(2) 0.0100(19) 0.0076(18) 0.0125(16)
C17 0.027(2) 0.036(2) 0.048(3) 0.010(2) 0.0079(19) 0.0102(18)
C18 0.030(2) 0.043(2) 0.050(2) 0.006(2) 0.0032(19) 0.0129(18)
C19 0.030(2) 0.043(2) 0.047(3) 0.007(2) 0.004(2) 0.0113(19)
C20 0.0276(19) 0.033(2) 0.043(2) 0.0079(18) 0.0083(18) 0.0117(17)
C21 0.0257(19) 0.031(2) 0.045(2) 0.0083(18) 0.0062(18) 0.0120(16)
C22 0.0266(19) 0.032(2) 0.039(2) 0.0074(18) 0.0080(18) 0.0135(17)
C23 0.033(2) 0.061(3) 0.078(3) -0.014(3) -0.006(2) 0.019(2)
C24 0.040(3) 0.076(3) 0.089(4) -0.012(3) -0.003(3) 0.010(3)
C25 0.042(3) 0.080(4) 0.100(4) -0.014(3) -0.004(3) 0.013(3)
C26 0.043(3) 0.073(3) 0.101(4) -0.025(3) -0.011(3) 0.021(3)
C27 0.052(3) 0.078(4) 0.092(4) -0.018(3) -0.012(3) 0.019(3)
C28 0.044(3) 0.071(3) 0.087(4) -0.014(3) -0.009(3) 0.020(3)
C29 0.0275(19) 0.0154(17) 0.050(2) 0.0037(17) 0.0050(18) 0.0111(15)
C30 0.0238(17) 0.0129(16) 0.053(2) 0.0026(16) 0.0022(17) 0.0090(14)
C31 0.0261(19) 0.0152(17) 0.057(3) 0.0045(17) 0.0064(19) 0.0091(15)
C32 0.0251(18) 0.0229(18) 0.057(2) 0.0027(18) 0.0070(18) 0.0115(15)
C33 0.0271(19) 0.0178(17) 0.060(3) 0.0002(18) 0.0066(19) 0.0117(15)
C34 0.0228(18) 0.0143(16) 0.056(2) 0.0017(17) 0.0032(18) 0.0065(14)
C35 0.0221(17) 0.0172(17) 0.057(2) 0.0023(17) 0.0033(18) 0.0101(14)
C36 0.0245(19) 0.0153(17) 0.056(3) 0.0008(18) 0.0028(19) 0.0064(15)
C37 0.039(2) 0.056(3) 0.057(3) 0.008(2) 0.007(2) 0.034(2)
C38 0.045(3) 0.065(3) 0.066(3) 0.014(3) 0.012(2) 0.034(2)
C39 0.047(3) 0.080(3) 0.066(3) 0.007(3) 0.014(3) 0.032(3)
C40 0.045(3) 0.086(3) 0.070(3) 0.002(3) 0.010(3) 0.038(3)
C41 0.056(3) 0.076(3) 0.074(3) 0.004(3) 0.008(3) 0.050(2)
C42 0.053(3) 0.068(3) 0.067(3) 0.010(3) 0.012(2) 0.043(2)
C43 0.093(5) 0.100(6) 0.083(6) 0.013(5) -0.017(5) 0.061(5)
C44 0.056(4) 0.056(4) 0.065(4) 0.003(3) -0.018(3) 0.022(3)
C45 0.120(7) 0.109(7) 0.066(5) 0.008(5) -0.015(5) 0.043(6)
C46 0.088(6) 0.080(5) 0.081(6) -0.008(5) 0.005(5) 0.037(5)
N1 0.050(3) 0.041(3) 0.091(5) -0.014(3) -0.018(3) 0.026(2)
N2 0.048(3) 0.047(3) 0.079(4) -0.013(3) -0.013(3) 0.022(3)
N3 0.033(3) 0.061(3) 0.056(3) 0.007(3) 0.002(2) 0.009(2)
N4 0.032(3) 0.063(4) 0.061(4) 0.004(3) 0.004(2) 0.012(2)
N5 0.031(2) 0.028(2) 0.068(3) 0.007(2) 0.013(2) 0.0153(18)
N6 0.037(2) 0.040(2) 0.064(3) 0.011(2) 0.013(2) 0.025(2)
N7 0.086(5) 0.073(4) 0.052(4) 0.004(3) -0.006(3) 0.028(4)
O1 0.0231(16) 0.0258(17) 0.059(2) 0.0092(16) -0.0052(16) 0.0081(14)
O2 0.0193(15) 0.0396(19) 0.050(2) 0.0139(17) -0.0001(14) 0.0163(14)
O3 0.038(2) 0.045(2) 0.064(3) 0.006(2) -0.0093(19) 0.0267(18)
O4 0.033(2) 0.050(3) 0.127(5) -0.011(3) -0.027(3) 0.023(2)
O5 0.0276(18) 0.055(2) 0.049(2) 0.0249(19) 0.0156(17) 0.0144(18)
O6 0.0274(17) 0.044(2) 0.050(2) 0.0142(18) 0.0037(16) 0.0157(16)
O7 0.0266(17) 0.0359(19) 0.046(2) 0.0136(16) 0.0081(16) 0.0113(15)
O8 0.036(2) 0.065(3) 0.043(2) 0.014(2) 0.0066(18) 0.012(2)
O9 0.0264(17) 0.0143(14) 0.073(3) 0.0031(16) 0.0133(17) 0.0071(13)
O10 0.0244(17) 0.0203(16) 0.087(3) -0.0029(18) 0.0039(19) 0.0111(14)
O11 0.0263(18) 0.0170(16) 0.097(3) 0.0074(19) 0.015(2) 0.0073(14)
O12 0.0304(18) 0.0160(16) 0.111(4) 0.0085(19) 0.010(2) 0.0117(14)
O13 0.0160(13) 0.0177(14) 0.047(2) 0.0043(13) 0.0032(13) 0.0096(11)
O14 0.0208(15) 0.0208(15) 0.036(3) 0.000 0.000 0.0104(8)
O15 0.054(3) 0.060(3) 0.050(3) 0.006(2) -0.006(2) 0.030(2)
Zn1 0.0137(2) 0.0139(2) 0.0450(3) 0.0053(2) 0.0027(2) 0.00586(17)
Zn2 0.0145(2) 0.0174(3) 0.0640(6) 0.0012(3) 0.00059(17) 0.00868(17)
Zn3 0.0206(3) 0.0206(3) 0.0386(5) 0.000 0.000 0.01031(13)
Zn4 0.0246(3) 0.0363(3) 0.0580(4) -0.0035(3) -0.0051(3) 0.0220(2)
Zn5 0.0246(3) 0.0279(3) 0.0422(3) -0.0017(2) -0.0052(2) 0.0157(2)

loop_
_atom_type_symbol
_atom_type_description
_atom_type_scat_dispersion_real
_atom_type_scat_dispersion_imag
_atom_type_scat_source
C C 0.0033 0.0016 'International Tables Vol C Tables 4.2.6.8 and 6.1.1.4'
H H 0.0000 0.0000 'International Tables Vol C Tables 4.2.6.8 and 6.1.1.4'
N N 0.0061 0.0033 'International Tables Vol C Tables 4.2.6.8 and 6.1.1.4'
O O 0.0106 0.0060 'International Tables Vol C Tables 4.2.6.8 and 6.1.1.4'
Zn Zn 0.2839 1.4301 'International Tables Vol C Tables 4.2.6.8 and 6.1.1.4'

loop_
_geom_angle_atom_site_label_1
_geom_angle_atom_site_label_2
_geom_angle_atom_site_label_3
_geom_angle
_geom_angle_site_symmetry_1
_geom_angle_site_symmetry_3
O1 C1 O2 120.9(5) . .
O1 C1 C2 120.1(4) . .
O2 C1 C2 119.0(5) . .
C7 C2 C3 119.9(5) . .
C7 C2 C1 119.2(5) . .
C3 C2 C1 120.9(5) . .
C2 C3 C4 120.2(5) . .
C2 C3 H3 119.9 . .
C4 C3 H3 119.9 . .
C5 C4 C3 119.6(6) . .
C5 C4 N1 123.0(5) . .
C3 C4 N1 117.3(5) . .
C6 C5 C4 119.9(5) . .
C6 C5 H5 120.1 . .
C4 C5 H5 120.1 . .
C5 C6 C7 121.2(5) . .
C5 C6 C8 119.4(5) . .
C7 C6 C8 119.5(5) . .
C2 C7 C6 119.2(5) . .
C2 C7 H7 120.4 . .
C6 C7 H7 120.4 . .
O3 C8 O4 127.2(5) . .
O3 C8 C6 117.0(5) . .
O4 C8 C6 115.8(5) . .
C14 C9 C10 118.0(10) . .
C14 C9 N2 118.4(9) . .
C10 C9 N2 122.4(9) . .
C9 C10 C11 118.8(11) . .
C9 C10 H10 120.6 . .
C11 C10 H10 120.6 . .
C12 C11 C10 118.2(13) . .
C12 C11 H11 120.9 . .
C10 C11 H11 120.9 . .
C13 C12 C11 122.5(12) . .
C13 C12 H12 118.8 . .
C11 C12 H12 118.8 . .
C12 C13 C14 117.7(12) . .
C12 C13 H13 121.1 . .
C14 C13 H13 121.1 . .
C9 C14 C13 123.9(12) . .
C9 C14 H14 118.0 . .
C13 C14 H14 118.0 . .
O5 C15 O6 126.1(5) . .
O5 C15 C16 115.9(5) . .
O6 C15 C16 118.0(5) . .
C17 C16 C21 119.8(5) . .
C17 C16 C15 119.8(5) . .
C21 C16 C15 120.4(5) . .
C18 C17 C16 120.1(5) . .
C18 C17 H17 120.0 . .
C16 C17 H17 120.0 . .
C17 C18 C19 120.4(5) . .
C17 C18 N3 124.7(5) . .
C19 C18 N3 114.8(6) . .
C20 C19 C18 120.1(6) . .
C20 C19 H19 120.0 . .
C18 C19 H19 120.0 . .
C21 C20 C19 120.0(5) . .
C21 C20 C22 120.9(5) . .
C19 C20 C22 119.0(5) . .
C20 C21 C16 119.5(5) . .
C20 C21 H21 120.2 . .
C16 C21 H21 120.2 . .
O7 C22 O8 126.4(5) . .
O7 C22 C20 117.5(5) . .
O8 C22 C20 116.1(5) . .
C24 C23 C28 121.1(7) . .
C24 C23 N4 115.2(8) . .
C28 C23 N4 123.6(7) . .
C23 C24 C25 119.0(9) . .
C23 C24 H24 120.5 . .
C25 C24 H24 120.5 . .
C26 C25 C24 120.3(9) . .
C26 C25 H25 119.9 . .
C24 C25 H25 119.9 . .
C25 C26 C27 119.7(8) . .
C25 C26 H26 120.1 . .
C27 C26 H26 120.1 . .
C26 C27 C28 121.9(10) . .
C26 C27 H27 119.0 . .
C28 C27 H27 119.0 . .
C23 C28 C27 118.0(8) . .
C23 C28 H28 121.0 . .
C27 C28 H28 121.0 . .
O9 C29 O10 126.1(5) . .
O9 C29 C30 116.3(4) . .
O10 C29 C30 117.6(4) . .
C31 C30 C35 120.0 . .
C31 C30 C29 119.7(2) . .
C35 C30 C29 120.2(2) . .
C30 C31 C32 120.0 . .
C30 C31 H31 120.0 . .
C32 C31 H31 120.0 . .
C31 C32 C33 120.0 . .
C31 C32 N5 116.1(3) . .
C33 C32 N5 123.9(3) . .
C34 C33 C32 120.0 . .
C34 C33 H33 120.0 . .
C32 C33 H33 120.0 . .
C33 C34 C35 120.0 . .
C33 C34 C36 118.9(3) . .
C35 C34 C36 121.1(3) . .
C34 C35 C30 120.0 . .
C34 C35 H35 120.0 . .
C30 C35 H35 120.0 . .
O12 C36 O11 126.0(5) . .
O12 C36 C34 116.9(4) . .
O11 C36 C34 117.0(4) . .
C42 C37 C38 120.2(6) . .
C42 C37 N6 115.7(6) . .
C38 C37 N6 124.1(6) . .
C39 C38 C37 118.9(7) . .
C39 C38 H38 120.5 . .
C37 C38 H38 120.5 . .
C38 C39 C40 121.0(7) . .
C38 C39 H39 119.5 . .
C40 C39 H39 119.5 . .
C41 C40 C39 119.7(7) . .
C41 C40 H40 120.1 . .
C39 C40 H40 120.1 . .
C40 C41 C42 120.9(7) . .
C40 C41 H41 119.6 . .
C42 C41 H41 119.6 . .
C37 C42 C41 119.1(7) . .
C37 C42 H42 120.4 . .
C41 C42 H42 120.4 . .
C44 C43 H43A 109.5 . .
C44 C43 H43B 109.5 . .
H43A C43 H43B 109.5 . .
C44 C43 H43C 109.5 . .
H43A C43 H43C 109.5 . .
H43B C43 H43C 109.5 . .
O15 C44 N7 119.0(8) . .
O15 C44 C43 119.9(8) . .
N7 C44 C43 121.2(8) . .
N7 C45 H45A 109.5 . .
N7 C45 H45B 109.5 . .
H45A C45 H45B 109.5 . .
N7 C45 H45C 109.5 . .
H45A C45 H45C 109.5 . .
H45B C45 H45C 109.5 . .
N7 C46 H46A 109.5 . .
N7 C46 H46B 109.5 . .
H46A C46 H46B 109.5 . .
N7 C46 H46C 109.5 . .
H46A C46 H46C 109.5 . .
H46B C46 H46C 109.5 . .
N2 N1 C4 114.2(6) . .
N1 N2 C9 116.9(7) . .
N4 N3 C18 114.9(6) . .
N3 N4 C23 115.0(7) . .
N6 N5 C32 113.9(4) . .
N5 N6 C37 114.4(5) . .
C44 N7 C46 121.0(8) . .
C44 N7 C45 122.4(9) . .
C46 N7 C45 116.7(9) . .
C1 O1 Zn1 95.9(3) . .
C1 O2 Zn1 119.0(3) . 18_554
C1 O2 Zn1 84.0(3) . .
Zn1 O2 Zn1 95.76(16) 18_554 .
C8 O3 Zn5 125.8(4) . 19_765
C8 O4 Zn5 128.9(4) . 21_545
C15 O5 Zn1 140.7(4) . .
C15 O6 Zn4 117.2(4) . .
C22 O7 Zn3 125.0(4) . .
C22 O8 Zn5 134.4(4) . .
C29 O9 Zn1 130.8(3) . .
C29 O10 Zn4 126.8(3) . .
C36 O11 Zn4 122.6(3) . 3_775
C36 O12 Zn2 147.0(4) . 3_775
Zn4 O13 Zn1 101.44(14) . .
Zn4 O13 Zn2 115.25(15) . .
Zn1 O13 Zn2 128.32(16) . .
Zn5 O14 Zn5 106.56(18) 3_775 2_755
Zn5 O14 Zn5 106.56(18) 3_775 .
Zn5 O14 Zn5 106.56(18) 2_755 .
Zn5 O14 Zn3 112.24(17) 3_775 .
Zn5 O14 Zn3 112.24(17) 2_755 .
Zn5 O14 Zn3 112.24(17) . .
C44 O15 Zn2 143.5(6) . .
O9 Zn1 O13 98.43(15) . .
O9 Zn1 O5 95.62(18) . .
O13 Zn1 O5 95.41(15) . .
O9 Zn1 O1 98.93(16) . .
O13 Zn1 O1 162.22(14) . .
O5 Zn1 O1 86.67(16) . .
O9 Zn1 O2 93.11(16) . 18_554
O13 Zn1 O2 82.62(13) . 18_554
O5 Zn1 O2 171.24(18) . 18_554
O1 Zn1 O2 92.64(15) . 18_554
O9 Zn1 O2 156.66(14) . .
O13 Zn1 O2 103.45(12) . .
O5 Zn1 O2 90.35(16) . .
O1 Zn1 O2 58.83(14) . .
O2 Zn1 O2 81.85(17) 18_554 .
O9 Zn1 Zn1 136.72(12) . 18_554
O13 Zn1 Zn1 83.94(9) . 18_554
O5 Zn1 Zn1 127.34(14) . 18_554
O1 Zn1 Zn1 80.82(10) . 18_554
O2 Zn1 Zn1 44.05(11) 18_554 18_554
O2 Zn1 Zn1 40.20(9) . 18_554
O12 Zn2 O12 83.7(2) 2_755 17_754
O12 Zn2 O13 89.28(14) 2_755 .
O12 Zn2 O13 172.47(14) 17_754 .
O12 Zn2 O13 172.47(14) 2_755 18_554
O12 Zn2 O13 89.27(14) 17_754 18_554
O13 Zn2 O13 97.86(17) . 18_554
O12 Zn2 O15 99.3(2) 2_755 18_554
O12 Zn2 O15 89.6(2) 17_754 18_554
O13 Zn2 O15 88.87(17) . 18_554
O13 Zn2 O15 83.26(17) 18_554 18_554
O12 Zn2 O15 89.6(2) 2_755 .
O12 Zn2 O15 99.3(2) 17_754 .
O13 Zn2 O15 83.27(17) . .
O13 Zn2 O15 88.87(17) 18_554 .
O15 Zn2 O15 168.0(3) 18_554 .
O14 Zn3 O7 111.42(13) . 3_775
O14 Zn3 O7 111.42(13) . 2_755
O7 Zn3 O7 107.46(13) 3_775 2_755
O14 Zn3 O7 111.41(13) . .
O7 Zn3 O7 107.46(13) 3_775 .
O7 Zn3 O7 107.46(13) 2_755 .
O14 Zn3 Zn5 33.718(15) . 3_775
O7 Zn3 Zn5 78.45(12) 3_775 3_775
O7 Zn3 Zn5 117.16(13) 2_755 3_775
O7 Zn3 Zn5 130.90(12) . 3_775
O14 Zn3 Zn5 33.719(15) . 2_755
O7 Zn3 Zn5 130.91(12) 3_775 2_755
O7 Zn3 Zn5 78.45(12) 2_755 2_755
O7 Zn3 Zn5 117.16(13) . 2_755
Zn5 Zn3 Zn5 57.47(2) 3_775 2_755
O11 Zn4 O10 120.20(18) 2_755 .
O11 Zn4 O6 109.4(2) 2_755 .
O10 Zn4 O6 102.3(2) . .
O11 Zn4 O13 109.47(15) 2_755 .
O10 Zn4 O13 106.43(15) . .
O6 Zn4 O13 108.35(16) . .
O4 Zn5 O14 111.98(16) 20_665 .
O4 Zn5 O3 125.0(2) 20_665 19_765
O14 Zn5 O3 113.51(14) . 19_765
O4 Zn5 O8 97.7(2) 20_665 .
O14 Zn5 O8 105.1(2) . .
O3 Zn5 O8 98.8(2) 19_765 .
O4 Zn5 Zn5 132.87(16) 20_665 3_775
O14 Zn5 Zn5 36.72(9) . 3_775
O3 Zn5 Zn5 77.86(13) 19_765 3_775
O8 Zn5 Zn5 120.78(15) . 3_775
O4 Zn5 Zn5 77.20(15) 20_665 2_755
O14 Zn5 Zn5 36.72(9) . 2_755
O3 Zn5 Zn5 131.28(13) 19_765 2_755
O8 Zn5 Zn5 122.56(14) . 2_755
Zn5 Zn5 Zn5 60.000(1) 3_775 2_755

loop_
_geom_bond_atom_site_label_1
_geom_bond_atom_site_label_2
_geom_bond_distance
_geom_bond_site_symmetry_2
C1 O1 1.247(7) .
C1 O2 1.277(6) .
C1 C2 1.486(7) .
C2 C7 1.389(7) .
C2 C3 1.396(8) .
C3 C4 1.398(8) .
C3 H3 0.9300 .
C4 C5 1.396(8) .
C4 N1 1.410(8) .
C5 C6 1.370(9) .
C5 H5 0.9300 .
C6 C7 1.403(8) .
C6 C8 1.503(8) .
C7 H7 0.9300 .
C8 O3 1.260(7) .
C8 O4 1.278(7) .
C9 C14 1.350(14) .
C9 C10 1.377(15) .
C9 N2 1.424(10) .
C10 C11 1.404(16) .
C10 H10 0.9300 .
C11 C12 1.376(17) .
C11 H11 0.9300 .
C12 C13 1.327(18) .
C12 H12 0.9300 .
C13 C14 1.343(15) .
C13 H13 0.9300 .
C14 H14 0.9300 .
C15 O5 1.248(6) .
C15 O6 1.256(7) .
C15 C16 1.508(8) .
C16 C17 1.391(8) .
C16 C21 1.403(7) .
C17 C18 1.364(9) .
C17 H17 0.9300 .
C18 C19 1.394(8) .
C18 N3 1.434(8) .
C19 C20 1.383(8) .
C19 H19 0.9300 .
C20 C21 1.384(8) .
C20 C22 1.501(7) .
C21 H21 0.9300 .
C22 O7 1.252(7) .
C22 O8 1.251(7) .
C23 C24 1.364(11) .
C23 C28 1.372(13) .
C23 N4 1.437(9) .
C24 C25 1.410(12) .
C24 H24 0.9300 .
C25 C26 1.340(15) .
C25 H25 0.9300 .
C26 C27 1.364(13) .
C26 H26 0.9300 .
C27 C28 1.381(11) .
C27 H27 0.9300 .
C28 H28 0.9300 .
C29 O9 1.249(6) .
C29 O10 1.254(6) .
C29 C30 1.510(5) .
C30 C31 1.3900 .
C30 C35 1.3900 .
C31 C32 1.3900 .
C31 H31 0.9300 .
C32 C33 1.3900 .
C32 N5 1.432(5) .
C33 C34 1.3900 .
C33 H33 0.9300 .
C34 C35 1.3900 .
C34 C36 1.501(5) .
C35 H35 0.9300 .
C36 O12 1.237(6) .
C36 O11 1.258(6) .
C37 C42 1.393(9) .
C37 C38 1.394(9) .
C37 N6 1.422(7) .
C38 C39 1.386(10) .
C38 H38 0.9300 .
C39 C40 1.396(12) .
C39 H39 0.9300 .
C40 C41 1.351(11) .
C40 H40 0.9300 .
C41 C42 1.406(9) .
C41 H41 0.9300 .
C42 H42 0.9300 .
C43 C44 1.487(13) .
C43 H43A 0.9600 .
C43 H43B 0.9600 .
C43 H43C 0.9600 .
C44 O15 1.237(9) .
C44 N7 1.348(12) .
C45 N7 1.473(12) .
C45 H45A 0.9600 .
C45 H45B 0.9600 .
C45 H45C 0.9600 .
C46 N7 1.435(13) .
C46 H46A 0.9600 .
C46 H46B 0.9600 .
C46 H46C 0.9600 .
N1 N2 1.243(8) .
N3 N4 1.207(8) .
N5 N6 1.230(7) .
O1 Zn1 2.103(4) .
O2 Zn1 2.179(4) 18_554
O2 Zn1 2.347(4) .
O3 Zn5 1.934(4) 19_765
O4 Zn5 1.902(5) 21_545
O5 Zn1 2.044(4) .
O6 Zn4 1.975(4) .
O7 Zn3 1.964(3) .
O8 Zn5 1.969(4) .
O9 Zn1 2.008(4) .
O10 Zn4 1.967(4) .
O11 Zn4 1.918(4) 3_775
O12 Zn2 2.068(4) 3_775
O13 Zn4 1.994(3) .
O13 Zn1 2.018(3) .
O13 Zn2 2.091(3) .
O14 Zn5 1.930(2) 3_775
O14 Zn5 1.931(2) 2_755
O14 Zn5 1.931(2) .
O14 Zn3 1.947(6) .
O15 Zn2 2.116(5) .
Zn1 O2 2.179(4) 18_554
Zn1 Zn1 3.3584(10) 18_554
Zn2 O12 2.068(4) 2_755
Zn2 O12 2.068(4) 17_754
Zn2 O13 2.091(3) 18_554
Zn2 O15 2.116(5) 18_554
Zn3 O7 1.964(3) 3_775
Zn3 O7 1.964(3) 2_755
Zn3 Zn5 3.2189(11) 3_775
Zn3 Zn5 3.2190(11) 2_755
Zn4 O11 1.918(4) 2_755
Zn5 O4 1.902(5) 20_665
Zn5 O3 1.934(4) 19_765
Zn5 Zn5 3.0950(9) 3_775
Zn5 Zn5 3.0950(10) 2_755

loop_
_geom_torsion_atom_site_label_1
_geom_torsion_atom_site_label_2
_geom_torsion_atom_site_label_3
_geom_torsion_atom_site_label_4
_geom_torsion
_geom_torsion_site_symmetry_1
_geom_torsion_site_symmetry_4
O1 C1 C2 C7 -5.9(8) . .
O2 C1 C2 C7 173.0(5) . .
O1 C1 C2 C3 174.5(5) . .
O2 C1 C2 C3 -6.7(8) . .
C7 C2 C3 C4 -1.3(9) . .
C1 C2 C3 C4 178.4(6) . .
C2 C3 C4 C5 -1.6(10) . .
C2 C3 C4 N1 -179.7(6) . .
C3 C4 C5 C6 3.1(10) . .
N1 C4 C5 C6 -178.9(7) . .
C4 C5 C6 C7 -1.8(10) . .
C4 C5 C6 C8 176.5(6) . .
C3 C2 C7 C6 2.6(9) . .
C1 C2 C7 C6 -177.1(5) . .
C5 C6 C7 C2 -1.1(10) . .
C8 C6 C7 C2 -179.4(6) . .
C5 C6 C8 O3 -153.2(7) . .
C7 C6 C8 O3 25.1(10) . .
C5 C6 C8 O4 27.6(10) . .
C7 C6 C8 O4 -154.1(7) . .
C14 C9 C10 C11 -7(2) . .
N2 C9 C10 C11 -174.0(13) . .
C9 C10 C11 C12 -1(2) . .
C10 C11 C12 C13 7(3) . .
C11 C12 C13 C14 -4(3) . .
C10 C9 C14 C13 11(2) . .
N2 C9 C14 C13 178.5(13) . .
C12 C13 C14 C9 -6(2) . .
O5 C15 C16 C17 -11.3(8) . .
O6 C15 C16 C17 168.7(5) . .
O5 C15 C16 C21 168.0(5) . .
O6 C15 C16 C21 -12.0(8) . .
C21 C16 C17 C18 1.2(9) . .
C15 C16 C17 C18 -179.4(6) . .
C16 C17 C18 C19 -1.9(10) . .
C16 C17 C18 N3 177.3(6) . .
C17 C18 C19 C20 1.0(10) . .
N3 C18 C19 C20 -178.2(6) . .
C18 C19 C20 C21 0.5(10) . .
C18 C19 C20 C22 -178.8(6) . .
C19 C20 C21 C16 -1.1(9) . .
C22 C20 C21 C16 178.2(5) . .
C17 C16 C21 C20 0.2(9) . .
C15 C16 C21 C20 -179.1(5) . .
C21 C20 C22 O7 -4.3(8) . .
C19 C20 C22 O7 174.9(6) . .
C21 C20 C22 O8 176.9(6) . .
C19 C20 C22 O8 -3.9(8) . .
C28 C23 C24 C25 0.3(14) . .
N4 C23 C24 C25 -179.8(9) . .
C23 C24 C25 C26 -1.0(16) . .
C24 C25 C26 C27 0.2(16) . .
C25 C26 C27 C28 1.2(16) . .
C24 C23 C28 C27 1.0(14) . .
N4 C23 C28 C27 -178.8(8) . .
C26 C27 C28 C23 -1.8(15) . .
O9 C29 C30 C31 10.3(6) . .
O10 C29 C30 C31 -170.3(4) . .
O9 C29 C30 C35 -164.9(4) . .
O10 C29 C30 C35 14.5(6) . .
C35 C30 C31 C32 0.0 . .
C29 C30 C31 C32 -175.2(4) . .
C30 C31 C32 C33 0.0 . .
C30 C31 C32 N5 -178.9(4) . .
C31 C32 C33 C34 0.0 . .
N5 C32 C33 C34 178.8(5) . .
C32 C33 C34 C35 0.0 . .
C32 C33 C34 C36 177.1(4) . .
C33 C34 C35 C30 0.0 . .
C36 C34 C35 C30 -177.1(4) . .
C31 C30 C35 C34 0.0 . .
C29 C30 C35 C34 175.2(4) . .
C33 C34 C36 O12 -9.6(7) . .
C35 C34 C36 O12 167.5(5) . .
C33 C34 C36 O11 171.9(4) . .
C35 C34 C36 O11 -11.0(7) . .
C42 C37 C38 C39 3.9(12) . .
N6 C37 C38 C39 -178.3(7) . .
C37 C38 C39 C40 -1.5(13) . .
C38 C39 C40 C41 -0.3(13) . .
C39 C40 C41 C42 -0.2(13) . .
C38 C37 C42 C41 -4.4(12) . .
N6 C37 C42 C41 177.6(7) . .
C40 C41 C42 C37 2.6(12) . .
C5 C4 N1 N2 -6.2(11) . .
C3 C4 N1 N2 171.9(7) . .
C4 N1 N2 C9 178.8(8) . .
C14 C9 N2 N1 173.7(11) . .
C10 C9 N2 N1 -19.7(16) . .
C17 C18 N3 N4 0.6(11) . .
C19 C18 N3 N4 179.8(7) . .
C18 N3 N4 C23 -179.4(6) . .
C24 C23 N4 N3 -177.1(8) . .
C28 C23 N4 N3 2.8(12) . .
C31 C32 N5 N6 -179.2(4) . .
C33 C32 N5 N6 2.0(7) . .
C32 N5 N6 C37 178.3(5) . .
C42 C37 N6 N5 -161.4(7) . .
C38 C37 N6 N5 20.7(10) . .
O15 C44 N7 C46 -3.7(12) . .
C43 C44 N7 C46 176.4(9) . .
O15 C44 N7 C45 177.4(8) . .
C43 C44 N7 C45 -2.4(13) . .
O2 C1 O1 Zn1 6.4(6) . .
C2 C1 O1 Zn1 -174.8(4) . .
O1 C1 O2 Zn1 87.6(5) . 18_554
C2 C1 O2 Zn1 -91.3(6) . 18_554
O1 C1 O2 Zn1 -5.7(5) . .
C2 C1 O2 Zn1 175.5(5) . .
O4 C8 O3 Zn5 -24.1(11) . 19_765
C6 C8 O3 Zn5 156.8(5) . 19_765
O3 C8 O4 Zn5 16.3(12) . 21_545
C6 C8 O4 Zn5 -164.5(5) . 21_545
O6 C15 O5 Zn1 1.2(11) . .
C16 C15 O5 Zn1 -178.8(5) . .
O5 C15 O6 Zn4 -12.4(8) . .
C16 C15 O6 Zn4 167.6(4) . .
O8 C22 O7 Zn3 6.4(9) . .
C20 C22 O7 Zn3 -172.2(4) . .
O7 C22 O8 Zn5 19.4(10) . .
C20 C22 O8 Zn5 -161.9(5) . .
O10 C29 O9 Zn1 -18.8(9) . .
C30 C29 O9 Zn1 160.5(3) . .
O9 C29 O10 Zn4 6.2(9) . .
C30 C29 O10 Zn4 -173.1(3) . .
O12 C36 O11 Zn4 1.8(10) . 3_775
C34 C36 O11 Zn4 -179.9(4) . 3_775
O11 C36 O12 Zn2 -6.7(14) . 3_775
C34 C36 O12 Zn2 175.0(6) . 3_775
N7 C44 O15 Zn2 -177.0(5) . .
C43 C44 O15 Zn2 2.9(13) . .
C29 O9 Zn1 O13 46.1(5) . .
C29 O9 Zn1 O5 -50.3(5) . .
C29 O9 Zn1 O1 -137.8(5) . .
C29 O9 Zn1 O2 129.1(5) . 18_554
C29 O9 Zn1 O2 -154.4(4) . .
C29 O9 Zn1 Zn1 136.2(5) . 18_554
Zn4 O13 Zn1 O9 -52.53(18) . .
Zn2 O13 Zn1 O9 171.8(2) . .
Zn4 O13 Zn1 O5 43.99(19) . .
Zn2 O13 Zn1 O5 -91.6(2) . .
Zn4 O13 Zn1 O1 140.0(4) . .
Zn2 O13 Zn1 O1 4.4(6) . .
Zn4 O13 Zn1 O2 -144.60(18) . 18_554
Zn2 O13 Zn1 O2 79.8(2) . 18_554
Zn4 O13 Zn1 O2 135.65(15) . .
Zn2 O13 Zn1 O2 0.0(2) . .
Zn4 O13 Zn1 Zn1 171.05(14) . 18_554
Zn2 O13 Zn1 Zn1 35.43(19) . 18_554
C15 O5 Zn1 O9 77.2(7) . .
C15 O5 Zn1 O13 -21.8(7) . .
C15 O5 Zn1 O1 175.9(7) . .
C15 O5 Zn1 O2 -98.4(12) . 18_554
C15 O5 Zn1 O2 -125.4(7) . .
C15 O5 Zn1 Zn1 -108.3(6) . 18_554
C1 O1 Zn1 O9 -175.9(3) . .
C1 O1 Zn1 O13 -8.4(7) . .
C1 O1 Zn1 O5 89.0(4) . .
C1 O1 Zn1 O2 -82.3(3) . 18_554
C1 O1 Zn1 O2 -3.5(3) . .
C1 O1 Zn1 Zn1 -39.7(3) . 18_554
C1 O2 Zn1 O9 22.7(6) . .
Zn1 O2 Zn1 O9 -96.0(4) 18_554 .
C1 O2 Zn1 O13 -178.1(3) . .
Zn1 O2 Zn1 O13 63.18(15) 18_554 .
C1 O2 Zn1 O5 -82.5(3) . .
Zn1 O2 Zn1 O5 158.83(16) 18_554 .
C1 O2 Zn1 O1 3.4(3) . .
Zn1 O2 Zn1 O1 -115.27(19) 18_554 .
C1 O2 Zn1 O2 101.5(3) . 18_554
Zn1 O2 Zn1 O2 -17.17(18) 18_554 18_554
C1 O2 Zn1 Zn1 118.7(3) . 18_554
Zn4 O13 Zn2 O12 28.8(2) . 2_755
Zn1 O13 Zn2 O12 159.5(3) . 2_755
Zn4 O13 Zn2 O12 7.6(15) . 17_754
Zn1 O13 Zn2 O12 138.3(14) . 17_754
Zn4 O13 Zn2 O13 -153.6(2) . 18_554
Zn1 O13 Zn2 O13 -22.93(13) . 18_554
Zn4 O13 Zn2 O15 -70.6(2) . 18_554
Zn1 O13 Zn2 O15 60.1(2) . 18_554
Zn4 O13 Zn2 O15 118.4(2) . .
Zn1 O13 Zn2 O15 -110.9(2) . .
C44 O15 Zn2 O12 -69.0(8) . 2_755
C44 O15 Zn2 O12 14.5(8) . 17_754
C44 O15 Zn2 O13 -158.4(8) . .
C44 O15 Zn2 O13 103.6(8) . 18_554
C44 O15 Zn2 O15 152.4(8) . 18_554
Zn5 O14 Zn3 O7 12.80(13) 3_775 3_775
Zn5 O14 Zn3 O7 132.81(13) 2_755 3_775
Zn5 O14 Zn3 O7 -107.20(13) . 3_775
Zn5 O14 Zn3 O7 -107.20(13) 3_775 2_755
Zn5 O14 Zn3 O7 12.80(13) 2_755 2_755
Zn5 O14 Zn3 O7 132.80(13) . 2_755
Zn5 O14 Zn3 O7 132.80(13) 3_775 .
Zn5 O14 Zn3 O7 -107.20(13) 2_755 .
Zn5 O14 Zn3 O7 12.80(13) . .
Zn5 O14 Zn3 Zn5 120.0 2_755 3_775
Zn5 O14 Zn3 Zn5 -120.0 . 3_775
Zn5 O14 Zn3 Zn5 -120.0 3_775 2_755
Zn5 O14 Zn3 Zn5 120.0 . 2_755
C22 O7 Zn3 O14 -21.7(5) . .
C22 O7 Zn3 O7 100.6(5) . 3_775
C22 O7 Zn3 O7 -144.0(5) . 2_755
C22 O7 Zn3 Zn5 10.9(5) . 3_775
C22 O7 Zn3 Zn5 -58.3(5) . 2_755
C29 O10 Zn4 O11 -151.2(5) . 2_755
C29 O10 Zn4 O6 87.4(5) . .
C29 O10 Zn4 O13 -26.2(6) . .
C15 O6 Zn4 O11 164.6(4) . 2_755
C15 O6 Zn4 O10 -66.9(4) . .
C15 O6 Zn4 O13 45.3(4) . .
Zn1 O13 Zn4 O11 -179.39(19) . 2_755
Zn2 O13 Zn4 O11 -36.7(3) . 2_755
Zn1 O13 Zn4 O10 49.3(2) . .
Zn2 O13 Zn4 O10 -168.1(2) . .
Zn1 O13 Zn4 O6 -60.12(19) . .
Zn2 O13 Zn4 O6 82.5(2) . .
Zn5 O14 Zn5 O4 133.3(2) 3_775 20_665
Zn5 O14 Zn5 O4 19.8(3) 2_755 20_665
Zn3 O14 Zn5 O4 -103.4(2) . 20_665
Zn5 O14 Zn5 O3 -14.8(3) 3_775 19_765
Zn5 O14 Zn5 O3 -128.3(2) 2_755 19_765
Zn3 O14 Zn5 O3 108.42(17) . 19_765
Zn5 O14 Zn5 O8 -121.7(3) 3_775 .
Zn5 O14 Zn5 O8 124.8(3) 2_755 .
Zn3 O14 Zn5 O8 1.57(17) . .
Zn5 O14 Zn5 Zn5 -113.5(4) 2_755 3_775
Zn3 O14 Zn5 Zn5 123.25(19) . 3_775
Zn5 O14 Zn5 Zn5 113.5(4) 3_775 2_755
Zn3 O14 Zn5 Zn5 -123.25(19) . 2_755
C22 O8 Zn5 O4 92.8(6) . 20_665
C22 O8 Zn5 O14 -22.5(7) . .
C22 O8 Zn5 O3 -139.9(6) . 19_765
C22 O8 Zn5 Zn5 -58.8(7) . 3_775
C22 O8 Zn5 Zn5 13.1(7) . 2_755
